data_1555401
loop_
_publ_author_name
'Weber, Manuel'
'Owens, Kyle'
'Masarwa, Ahmad'
'Sarpong, Richmond'

_publ_section_title
;
 Construction of Enantiopure Taxoid and Natural Product-like Scaffolds
 Using a C-C Bond Cleavage/Arylation Reaction.
;
_journal_issue 21
_journal_name_full 'Organic letters'
_journal_page_first 5432
_journal_page_last 5435
_journal_paper_doi 10.1021/acs.orglett.5b02797
_journal_volume 17
_journal_year 2015
_chemical_absolute_configuration ad
_chemical_formula_sum 'C19 H23 N O2'
_chemical_formula_weight 297.38
_chemical_name_common MW5-085
_chemical_name_systematic sarpong114
_space_group.centring_type primitive

_space_group_crystal_system monoclinic
_space_group_IT_number 4
_space_group_name_Hall 'P 2yb'
_space_group_name_H-M_alt 'P 1 21 1'
_atom_sites_solution_hydrogens geom
_atom_sites_solution_primary iterative
_atom_sites_solution_secondary difmap
_audit_creation_method SHELXL-2014/7
_cell_angle_alpha 90
_cell_angle_beta 90.259(6)
_cell_angle_gamma 90
_cell_formula_units_Z 2
_cell_length_a 7.5354(6)
_cell_length_b 8.5029(8)
_cell_length_c 11.9989(11)
_cell_measurement_reflns_used 3440
_cell_measurement_temperature 100(2)
_cell_measurement_theta_max 68.19
_cell_measurement_theta_min 3.68
_cell_volume 768.79(12)
_computing_cell_refinement 'Bruker SAINT'
_computing_data_collection 'Bruker APEX2'
_computing_data_reduction 'Bruker SAINT'
_computing_molecular_graphics ORTEP-32
_computing_publication_material WinGX
_computing_structure_refinement SHELXL-2014
_computing_structure_solution SHELXT
_diffrn_ambient_temperature 100(2)
_diffrn_detector_area_resol_mean 8.366
_diffrn_measured_fraction_theta_full 0.993
_diffrn_measured_fraction_theta_max 0.983
_diffrn_measurement_device_type 'Bruker APEX-II CCD'
_diffrn_measurement_method 'phi and omega scans'
_diffrn_radiation_type CuK\a
_diffrn_radiation_wavelength 1.54178
_diffrn_reflns_av_R_equivalents 0.0769
_diffrn_reflns_av_unetI/netI 0.0641
_diffrn_reflns_Laue_measured_fraction_full 0.993
_diffrn_reflns_Laue_measured_fraction_max 0.983
_diffrn_reflns_limit_h_max 9
_diffrn_reflns_limit_h_min -8
_diffrn_reflns_limit_k_max 10
_diffrn_reflns_limit_k_min -10
_diffrn_reflns_limit_l_max 14
_diffrn_reflns_limit_l_min -14
_diffrn_reflns_number 9983
_diffrn_reflns_point_group_measured_fraction_full 0.988
_diffrn_reflns_point_group_measured_fraction_max 0.974
_diffrn_reflns_theta_full 67.000
_diffrn_reflns_theta_max 68.816
_diffrn_reflns_theta_min 3.684
_diffrn_source 'microfocus rotating anode'
_exptl_absorpt_coefficient_mu 0.651
_exptl_absorpt_correction_T_max 0.929
_exptl_absorpt_correction_T_min 0.776
_exptl_absorpt_correction_type multi-scan
_exptl_absorpt_process_details SADABS
_exptl_crystal_colour colorless
_exptl_crystal_density_diffrn 1.285
_exptl_crystal_description plate
_exptl_crystal_F_000 320
_exptl_crystal_size_max 0.050
_exptl_crystal_size_mid 0.040
_exptl_crystal_size_min 0.020
_refine_diff_density_max 0.345
_refine_diff_density_min -0.183
_refine_diff_density_rms 0.055
_refine_ls_abs_structure_details
; 
 Flack x determined using 891 quotients [(I+)-(I-)]/[(I+)+(I-)] 
 (Parsons, Flack and Wagner, Acta Cryst. B69 (2013) 249-259). 
;
_refine_ls_abs_structure_Flack -0.1(3)
_refine_ls_extinction_method none
_refine_ls_goodness_of_fit_ref 1.064
_refine_ls_hydrogen_treatment constr
_refine_ls_matrix_type full
_refine_ls_number_parameters 203
_refine_ls_number_reflns 2771
_refine_ls_number_restraints 1
_refine_ls_restrained_S_all 1.064
_refine_ls_R_factor_all 0.0691
_refine_ls_R_factor_gt 0.0585
_refine_ls_shift/su_max 0.000
_refine_ls_shift/su_mean 0.000
_refine_ls_structure_factor_coef Fsqd
_refine_ls_weighting_details 'w=1/[\s^2^(Fo^2^)+(0.0843P)^2^+0.1771P] where P=(Fo^2^+2Fc^2^)/3'
_refine_ls_weighting_scheme calc
_refine_ls_wR_factor_gt 0.1491
_refine_ls_wR_factor_ref 0.1567
_reflns_Friedel_coverage 0.846
_reflns_Friedel_fraction_full 0.982
_reflns_Friedel_fraction_max 0.964
_reflns_number_gt 2346
_reflns_number_total 2771
_reflns_threshold_expression 'I > 2\s(I)'
_cod_data_source_file ol5b02797_si_004.cif
_cod_data_source_block sarpong114
_cod_original_sg_symbol_H-M 'P 21'
_cod_database_code 1555401
_shelx_shelxl_version_number 2014/7
_shelx_space_group_comment
; 
The symmetry employed for this shelxl refinement is uniquely defined 
by the following loop, which should always be used as a source of 
symmetry information in preference to the above space-group names. 
They are only intended as comments. 
;
_shelx_estimated_absorpt_t_min 0.968
_shelx_estimated_absorpt_t_max 0.987

loop_
_space_group_symop_operation_xyz
'x, y, z'
'-x, y+1/2, -z'

loop_
_atom_site_label
_atom_site_type_symbol
_atom_site_fract_x
_atom_site_fract_y
_atom_site_fract_z
_atom_site_U_iso_or_equiv
_atom_site_adp_type
_atom_site_occupancy
_atom_site_site_symmetry_order
_atom_site_calc_flag
_atom_site_refinement_flags_posn
_atom_site_refinement_flags_adp
C1 C 0.7314(7) 0.2684(5) 0.2390(4) 0.0356(10) Uani 1 1 d . .
H1 H 0.8125 0.2272 0.2984 0.043 Uiso 1 1 calc R U
C2 C 0.8379(6) 0.3811(5) 0.1676(4) 0.0323(10) Uani 1 1 d . .
C3 C 0.7423(6) 0.5123(5) 0.1009(4) 0.0324(10) Uani 1 1 d . .
C4 C 0.5782(6) 0.5803(5) 0.1618(4) 0.0325(10) Uani 1 1 d . .
H4 H 0.5020 0.6317 0.1039 0.039 Uiso 1 1 calc R U
C5 C 0.6198(7) 0.7061(5) 0.2506(4) 0.0338(10) Uani 1 1 d . .
H5A H 0.7188 0.7735 0.2251 0.041 Uiso 1 1 calc R U
H5B H 0.5144 0.7737 0.2621 0.041 Uiso 1 1 calc R U
C6 C 0.6696(5) 0.6271(5) 0.3580(4) 0.0287(9) Uani 1 1 d . .
C7 C 0.7720(6) 0.5942(6) 0.5321(4) 0.0361(11) Uani 1 1 d . .
C8 C 0.8396(7) 0.6152(8) 0.6393(5) 0.0459(13) Uani 1 1 d . .
H8 H 0.8694 0.7168 0.6664 0.055 Uiso 1 1 calc R U
C9 C 0.8617(7) 0.4844(9) 0.7042(5) 0.0529(15) Uani 1 1 d . .
H9 H 0.9072 0.4958 0.7778 0.063 Uiso 1 1 calc R U
C10 C 0.8185(7) 0.3334(8) 0.6648(4) 0.0528(16) Uani 1 1 d . .
H10 H 0.8382 0.2446 0.7113 0.063 Uiso 1 1 calc R U
C11 C 0.7476(7) 0.3121(7) 0.5588(5) 0.0424(12) Uani 1 1 d . .
H11 H 0.7171 0.2100 0.5330 0.051 Uiso 1 1 calc R U
C12 C 0.7216(6) 0.4450(6) 0.4900(4) 0.0326(10) Uani 1 1 d . .
C13 C 0.6557(6) 0.4699(5) 0.3803(4) 0.0301(9) Uani 1 1 d . .
C14 C 0.5789(6) 0.3554(5) 0.2970(4) 0.0329(10) Uani 1 1 d . .
H14 H 0.5022 0.2777 0.3366 0.039 Uiso 1 1 calc R U
C15 C 0.6836(7) 0.4346(7) -0.0103(4) 0.0431(12) Uani 1 1 d . .
H15A H 0.5767 0.3715 0.0022 0.065 Uiso 1 1 calc R U
H15B H 0.7790 0.3668 -0.0378 0.065 Uiso 1 1 calc R U
H15C H 0.6580 0.5165 -0.0655 0.065 Uiso 1 1 calc R U
C16 C 0.8799(6) 0.6395(6) 0.0725(4) 0.0379(11) Uani 1 1 d . .
H16A H 0.9410 0.6751 0.1412 0.045 Uiso 1 1 calc R U
H16B H 0.9699 0.5964 0.0210 0.045 Uiso 1 1 calc R U
C17 C 0.4673(6) 0.4470(6) 0.2140(4) 0.0368(10) Uani 1 1 d . .
H17A H 0.3628 0.4922 0.2521 0.044 Uiso 1 1 calc R U
H17B H 0.4242 0.3755 0.1547 0.044 Uiso 1 1 calc R U
C18 C 0.7629(7) 0.8730(6) 0.4616(5) 0.0420(12) Uani 1 1 d . .
H18A H 0.6582 0.9181 0.4978 0.063 Uiso 1 1 calc R U
H18B H 0.7772 0.9200 0.3876 0.063 Uiso 1 1 calc R U
H18C H 0.8685 0.8950 0.5070 0.063 Uiso 1 1 calc R U
C19 C 0.6690(8) 0.1287(6) 0.1699(5) 0.0437(12) Uani 1 1 d . .
H19A H 0.5890 0.1655 0.1107 0.066 Uiso 1 1 calc R U
H19B H 0.6060 0.0543 0.2179 0.066 Uiso 1 1 calc R U
H19C H 0.7718 0.0765 0.1365 0.066 Uiso 1 1 calc R U
N1 N 0.7405(5) 0.7042(5) 0.4505(4) 0.0344(9) Uani 1 1 d . .
O1 O 0.9960(5) 0.3624(4) 0.1583(3) 0.0377(8) Uani 1 1 d . .
O2 O 0.7895(5) 0.7685(5) 0.0213(3) 0.0506(10) Uani 1 1 d . .
H2 H 0.8472 0.7993 -0.0343 0.076 Uiso 1 1 calc R U

loop_
_atom_site_aniso_label
_atom_site_aniso_U_11
_atom_site_aniso_U_22
_atom_site_aniso_U_33
_atom_site_aniso_U_23
_atom_site_aniso_U_13
_atom_site_aniso_U_12
C1 0.043(3) 0.024(2) 0.041(2) -0.0022(19) 0.000(2) 0.0019(19)
C2 0.036(2) 0.030(2) 0.031(2) -0.0085(18) 0.0038(18) 0.0019(19)
C3 0.033(2) 0.032(2) 0.032(2) 0.0004(18) 0.0043(18) 0.0030(18)
C4 0.027(2) 0.034(2) 0.036(2) 0.0027(19) 0.0029(18) 0.0037(18)
C5 0.034(2) 0.026(2) 0.042(3) 0.0029(19) 0.0094(18) 0.0046(18)
C6 0.028(2) 0.025(2) 0.034(2) -0.0023(16) 0.0072(17) -0.0023(17)
C7 0.027(2) 0.045(3) 0.037(2) -0.004(2) 0.0080(18) 0.0027(19)
C8 0.031(2) 0.068(4) 0.039(3) -0.011(3) 0.0037(19) 0.002(2)
C9 0.032(2) 0.093(5) 0.033(3) -0.005(3) 0.005(2) -0.009(3)
C10 0.035(3) 0.084(5) 0.040(3) 0.022(3) 0.004(2) -0.003(3)
C11 0.035(3) 0.043(3) 0.049(3) 0.011(2) 0.009(2) -0.005(2)
C12 0.027(2) 0.032(2) 0.039(2) 0.0008(19) 0.0099(17) -0.0034(18)
C13 0.026(2) 0.024(2) 0.040(2) -0.0028(18) 0.0057(17) -0.0018(17)
C14 0.034(2) 0.022(2) 0.042(2) -0.0032(19) 0.0077(19) -0.0080(18)
C15 0.042(3) 0.052(3) 0.036(3) 0.000(2) 0.000(2) 0.002(2)
C16 0.035(2) 0.038(2) 0.040(2) 0.007(2) 0.0107(19) 0.007(2)
C17 0.032(2) 0.037(2) 0.041(3) -0.007(2) 0.0053(19) -0.006(2)
C18 0.038(2) 0.028(2) 0.060(3) -0.015(2) 0.012(2) -0.005(2)
C19 0.054(3) 0.028(2) 0.050(3) -0.005(2) -0.002(2) 0.001(2)
N1 0.032(2) 0.0269(18) 0.044(2) -0.0071(16) 0.0060(16) -0.0026(16)
O1 0.0375(18) 0.0405(17) 0.0351(17) 0.0004(14) 0.0040(13) 0.0078(15)
O2 0.050(2) 0.048(2) 0.054(2) 0.0219(18) 0.0219(18) 0.0139(18)

loop_
_atom_type_symbol
_atom_type_description
_atom_type_scat_dispersion_real
_atom_type_scat_dispersion_imag
_atom_type_scat_source
C C 0.0181 0.0091 'International Tables Vol C Tables 4.2.6.8 and 6.1.1.4'
H H 0.0000 0.0000 'International Tables Vol C Tables 4.2.6.8 and 6.1.1.4'
N N 0.0311 0.0180 'International Tables Vol C Tables 4.2.6.8 and 6.1.1.4'
O O 0.0492 0.0322 'International Tables Vol C Tables 4.2.6.8 and 6.1.1.4'

loop_
_geom_angle_atom_site_label_1
_geom_angle_atom_site_label_2
_geom_angle_atom_site_label_3
_geom_angle
C2 C1 C19 110.4(4)
C2 C1 C14 110.5(4)
C19 C1 C14 113.1(4)
C2 C1 H1 107.5
C19 C1 H1 107.5
C14 C1 H1 107.5
O1 C2 C1 119.6(4)
O1 C2 C3 120.2(4)
C1 C2 C3 120.1(4)
C16 C3 C2 108.0(4)
C16 C3 C4 112.4(4)
C2 C3 C4 113.3(4)
C16 C3 C15 107.4(4)
C2 C3 C15 105.5(4)
C4 C3 C15 109.9(4)
C5 C4 C17 109.8(4)
C5 C4 C3 115.2(4)
C17 C4 C3 110.6(4)
C5 C4 H4 107.0
C17 C4 H4 107.0
C3 C4 H4 107.0
C6 C5 C4 109.4(4)
C6 C5 H5A 109.8
C4 C5 H5A 109.8
C6 C5 H5B 109.8
C4 C5 H5B 109.8
H5A C5 H5B 108.2
C13 C6 N1 109.5(4)
C13 C6 C5 125.9(4)
N1 C6 C5 124.6(4)
N1 C7 C8 129.2(5)
N1 C7 C12 108.1(4)
C8 C7 C12 122.7(5)
C9 C8 C7 117.7(6)
C9 C8 H8 121.1
C7 C8 H8 121.1
C8 C9 C10 121.5(5)
C8 C9 H9 119.2
C10 C9 H9 119.2
C11 C10 C9 121.0(6)
C11 C10 H10 119.5
C9 C10 H10 119.5
C10 C11 C12 118.9(5)
C10 C11 H11 120.6
C12 C11 H11 120.6
C11 C12 C7 118.2(5)
C11 C12 C13 135.0(5)
C7 C12 C13 106.8(4)
C6 C13 C12 107.4(4)
C6 C13 C14 122.1(4)
C12 C13 C14 130.5(4)
C13 C14 C17 108.3(4)
C13 C14 C1 109.0(4)
C17 C14 C1 111.4(4)
C13 C14 H14 109.4
C17 C14 H14 109.4
C1 C14 H14 109.4
C3 C15 H15A 109.5
C3 C15 H15B 109.5
H15A C15 H15B 109.5
C3 C15 H15C 109.5
H15A C15 H15C 109.5
H15B C15 H15C 109.5
O2 C16 C3 108.3(4)
O2 C16 H16A 110.0
C3 C16 H16A 110.0
O2 C16 H16B 110.0
C3 C16 H16B 110.0
H16A C16 H16B 108.4
C14 C17 C4 110.1(4)
C14 C17 H17A 109.6
C4 C17 H17A 109.6
C14 C17 H17B 109.6
C4 C17 H17B 109.6
H17A C17 H17B 108.2
N1 C18 H18A 109.5
N1 C18 H18B 109.5
H18A C18 H18B 109.5
N1 C18 H18C 109.5
H18A C18 H18C 109.5
H18B C18 H18C 109.5
C1 C19 H19A 109.5
C1 C19 H19B 109.5
H19A C19 H19B 109.5
C1 C19 H19C 109.5
H19A C19 H19C 109.5
H19B C19 H19C 109.5
C7 N1 C6 108.2(4)
C7 N1 C18 126.0(5)
C6 N1 C18 125.6(5)
C16 O2 H2 109.5

loop_
_geom_bond_atom_site_label_1
_geom_bond_atom_site_label_2
_geom_bond_distance
C1 C2 1.517(6)
C1 C19 1.521(6)
C1 C14 1.536(6)
C1 H1 1.0000
C2 O1 1.207(6)
C2 C3 1.549(6)
C3 C16 1.537(7)
C3 C4 1.551(6)
C3 C15 1.551(7)
C4 C5 1.541(7)
C4 C17 1.543(6)
C4 H4 1.0000
C5 C6 1.500(7)
C5 H5A 0.9900
C5 H5B 0.9900
C6 C13 1.367(6)
C6 N1 1.393(6)
C7 N1 1.374(7)
C7 C8 1.392(7)
C7 C12 1.417(7)
C8 C9 1.368(10)
C8 H8 0.9500
C9 C10 1.406(10)
C9 H9 0.9500
C10 C11 1.389(8)
C10 H10 0.9500
C11 C12 1.412(7)
C11 H11 0.9500
C12 C13 1.421(7)
C13 C14 1.509(6)
C14 C17 1.516(7)
C14 H14 1.0000
C15 H15A 0.9800
C15 H15B 0.9800
C15 H15C 0.9800
C16 O2 1.429(6)
C16 H16A 0.9900
C16 H16B 0.9900
C17 H17A 0.9900
C17 H17B 0.9900
C18 N1 1.452(6)
C18 H18A 0.9800
C18 H18B 0.9800
C18 H18C 0.9800
C19 H19A 0.9800
C19 H19B 0.9800
C19 H19C 0.9800
O2 H2 0.8400
